data_4319668
loop_
_publ_author_name
'James E. Redman'
'Neil Feeder'
'Simon J. Teat'
'Jeremy K. M. Sanders'

_publ_contact_author
;
  Jeremy K. M. Sanders
  University Chemical Laboratory
  University of Cambridge
  Lensfield Road
  Cambridge, CB2 1EW
  UK
;
_publ_contact_author_email jkms@cam.ac.uk
_publ_contact_author_fax 44(1223)336017
_publ_contact_author_phone 44(1223)336411
_publ_section_title
;
 Rh(III) Porphyrins as Building Blocks for Porphyrin Coordination Arrays:
 From Dimers to Heterometallic Undecamers
;
_journal_name_full 'Inorganic Chemistry'
_journal_page_first 2486
_journal_page_last 2499
_journal_paper_doi 10.1021/ic001038f
_journal_volume 40
_journal_year 2001
_chemical_formula_moiety 'C128 H158 I2 N12 Rh2, 2(C H2 Cl2)'
_chemical_formula_sum 'C130 H162 Cl4 I2 N12 Rh2'
_chemical_formula_weight 2494.14
_chemical_name_systematic
; 
 ? 
;
_space_group_IT_number 2
_symmetry_cell_setting triclinic
_symmetry_space_group_name_Hall '-P 1'
_symmetry_space_group_name_H-M 'P -1'
_atom_sites_solution_hydrogens geom
_atom_sites_solution_primary direct
_atom_sites_solution_secondary difmap
_audit_creation_method SHELXL-97
_cell_angle_alpha 96.060(10)
_cell_angle_beta 110.390(10)
_cell_angle_gamma 90.530(10)
_cell_formula_units_Z 1
_cell_length_a 12.2300(10)
_cell_length_b 15.2190(10)
_cell_length_c 17.2930(10)
_cell_measurement_reflns_used 18294
_cell_measurement_temperature 150(2)
_cell_measurement_theta_max 29.47
_cell_measurement_theta_min 3.08
_cell_volume 2996.5(4)
_computing_cell_refinement 'Siemens SAINT'
_computing_data_reduction 'LSCELL (Clegg, 1997)'
_computing_molecular_graphics 'XP (Sheldrick, 1996)'
_computing_publication_material 'SHELXL-97 (Sheldrick, 1997)'
_computing_structure_refinement 'SHELXL-97 (Sheldrick, 1997)'
_computing_structure_solution DIRDIF
_diffrn_ambient_temperature 150(2)
_diffrn_measured_fraction_theta_full 0.531
_diffrn_measured_fraction_theta_max 0.531
_diffrn_measurement_device_type 'Siemens SMART CCD diffractometer'
_diffrn_measurement_method '\w rotation with narrow frames'
_diffrn_radiation_monochromator 'silicon 111'
_diffrn_radiation_source 'Daresbury SRS station 9.8'
_diffrn_radiation_type Synchrotron
_diffrn_radiation_wavelength 0.6884
_diffrn_reflns_av_R_equivalents 0.0284
_diffrn_reflns_av_sigmaI/netI 0.0580
_diffrn_reflns_limit_h_max 8
_diffrn_reflns_limit_h_min -17
_diffrn_reflns_limit_k_max 20
_diffrn_reflns_limit_k_min -18
_diffrn_reflns_limit_l_max 22
_diffrn_reflns_limit_l_min -23
_diffrn_reflns_number 11438
_diffrn_reflns_theta_full 29.41
_diffrn_reflns_theta_max 29.41
_diffrn_reflns_theta_min 2.21
_exptl_absorpt_coefficient_mu 0.934
_exptl_absorpt_correction_T_max 0.9636
_exptl_absorpt_correction_T_min 0.8804
_exptl_absorpt_correction_type sadabs
_exptl_crystal_colour red
_exptl_crystal_density_diffrn 1.382
_exptl_crystal_density_method 'not measured'
_exptl_crystal_description block
_exptl_crystal_F_000 1290
_exptl_crystal_size_max 0.14
_exptl_crystal_size_mid 0.08
_exptl_crystal_size_min 0.04
_refine_diff_density_max 2.280
_refine_diff_density_min -1.954
_refine_diff_density_rms 0.146
_refine_ls_extinction_method none
_refine_ls_goodness_of_fit_ref 1.565
_refine_ls_hydrogen_treatment mixed
_refine_ls_matrix_type full
_refine_ls_number_parameters 674
_refine_ls_number_reflns 9678
_refine_ls_number_restraints 23
_refine_ls_restrained_S_all 1.572
_refine_ls_R_factor_all 0.0811
_refine_ls_R_factor_gt 0.0738
_refine_ls_shift/su_max 3.854
_refine_ls_shift/su_mean 0.190
_refine_ls_structure_factor_coef Fsqd
_refine_ls_weighting_details 'calc w=1/[\s^2^(Fo^2^)+(0.1000P)^2^+0.0000P] where P=(Fo^2^+2Fc^2^)/3'
_refine_ls_weighting_scheme calc
_refine_ls_wR_factor_gt 0.2056
_refine_ls_wR_factor_ref 0.2098
_reflns_number_gt 8403
_reflns_number_total 9678
_reflns_threshold_expression >2sigma(I)
_cod_data_source_file ic001038f_10.cif
_cod_data_source_block js9918
_cod_depositor_comments
;
The following automatic conversions were performed:

'_symmetry_cell_setting' value 'Triclinic' changed to 'triclinic'
according to the built-in table from CIF Core dictionary named
'cif_core.dic' version 2.4.1 from 2010-06-29.

Automatic conversion script
Id: cif_fix_values 1646 2011-03-28 12:23:43Z adriana 
;
_cod_database_code 4319668

loop_
_symmetry_equiv_pos_as_xyz
'x, y, z'
'-x, -y, -z'

loop_
_atom_site_label
_atom_site_type_symbol
_atom_site_fract_x
_atom_site_fract_y
_atom_site_fract_z
_atom_site_U_iso_or_equiv
_atom_site_adp_type
_atom_site_occupancy
_atom_site_symmetry_multiplicity
_atom_site_calc_flag
_atom_site_refinement_flags
_atom_site_disorder_assembly
_atom_site_disorder_group
Rh1 Rh -0.36866(3) 0.62163(2) 0.25225(2) 0.02080(14) Uani 1 1 d . . .
I1 I -0.52725(3) 0.71744(2) 0.15808(2) 0.02960(15) Uani 1 1 d . . .
C66 C -0.3416(14) -0.0408(11) 0.2367(9) 0.118(5) Uiso 0.50 1 d PD A 1
H66A H -0.3356 -0.1054 0.2387 0.142 Uiso 0.50 1 calc PR A 1
H66B H -0.4169 -0.0292 0.1941 0.142 Uiso 0.50 1 calc PR A 1
Cl1 Cl -0.219(2) 0.008(3) 0.217(2) 0.166(2) Uiso 0.50 1 d PD A 1
Cl2 Cl -0.3256(14) 0.0180(10) 0.3397(7) 0.166(2) Uiso 0.50 1 d PD A 1
C66' C -0.3416(14) -0.0408(11) 0.2367(9) 0.118(5) Uiso 0.50 1 d PD B 2
H66C H -0.4129 -0.0566 0.1873 0.142 Uiso 0.50 1 calc PR B 2
H66D H -0.3018 -0.0960 0.2527 0.142 Uiso 0.50 1 calc PR B 2
Cl1' Cl -0.3806(13) 0.0093(11) 0.3186(8) 0.166(2) Uiso 0.50 1 d PD B 2
Cl2' Cl -0.245(3) 0.034(3) 0.211(2) 0.166(2) Uiso 0.50 1 d PD B 2
N1 N -0.4708(4) 0.5080(3) 0.2051(3) 0.0246(10) Uani 1 1 d . . .
N2 N -0.2890(3) 0.6039(3) 0.1658(2) 0.0220(10) Uani 1 1 d . . .
N3 N -0.2601(4) 0.7306(3) 0.3027(3) 0.0291(11) Uani 1 1 d . . .
N4 N -0.4489(4) 0.6395(3) 0.3371(3) 0.0260(11) Uani 1 1 d . . .
C1 C -0.5911(5) 0.5125(4) 0.2926(3) 0.0275(12) Uani 1 1 d . . .
C2 C -0.5531(4) 0.4714(3) 0.2304(3) 0.0244(11) Uani 1 1 d . . .
C3 C -0.5962(5) 0.3848(4) 0.1817(4) 0.0308(13) Uani 1 1 d . . .
C4 C -0.5421(4) 0.3749(4) 0.1242(3) 0.0260(12) Uani 1 1 d . . .
C5 C -0.4652(4) 0.4521(3) 0.1388(3) 0.0245(11) Uani 1 1 d . . .
C6 C -0.3979(4) 0.4663(3) 0.0920(3) 0.0227(11) Uani 1 1 d . . .
H6 H -0.4070 0.4229 0.0462 0.027 Uiso 1 1 calc R . .
C7 C -0.3186(4) 0.5355(3) 0.1029(3) 0.0222(11) Uani 1 1 d . . .
C8 C -0.2510(4) 0.5445(4) 0.0507(3) 0.0253(12) Uani 1 1 d . . .
C9 C -0.1813(5) 0.6204(4) 0.0811(3) 0.0277(12) Uani 1 1 d . . .
C10 C -0.2049(4) 0.6565(4) 0.1558(3) 0.0239(12) Uani 1 1 d . . .
C11 C -0.1440(4) 0.7292(4) 0.2122(3) 0.0263(12) Uani 1 1 d . . .
C12 C -0.1689(4) 0.7619(4) 0.2826(3) 0.0274(13) Uani 1 1 d . . .
C13 C -0.1043(5) 0.8340(4) 0.3460(3) 0.0319(14) Uani 1 1 d . . .
C14 C -0.1596(5) 0.8442(4) 0.4016(4) 0.0368(16) Uani 1 1 d . . .
C15 C -0.2573(4) 0.7797(4) 0.3743(3) 0.0272(12) Uani 1 1 d . . .
C16 C -0.3350(5) 0.7733(4) 0.4144(3) 0.0300(13) Uani 1 1 d . . .
H16 H -0.3254 0.8171 0.4600 0.036 Uiso 1 1 calc R . .
C17 C -0.4267(5) 0.7106(4) 0.3968(3) 0.0280(13) Uani 1 1 d . . .
C18 C -0.5071(5) 0.7105(4) 0.4391(3) 0.0299(13) Uani 1 1 d . . .
C19 C -0.5821(5) 0.6382(4) 0.4055(3) 0.0336(14) Uani 1 1 d . . .
C20 C -0.5434(5) 0.5920(4) 0.3404(3) 0.0268(12) Uani 1 1 d . . .
C21 C -0.6802(7) 0.3163(4) 0.1896(5) 0.051(2) Uani 1 1 d . . .
H21A H -0.6948 0.2678 0.1446 0.077 Uiso 1 1 calc R . .
H21B H -0.7539 0.3433 0.1861 0.077 Uiso 1 1 calc R . .
H21C H -0.6466 0.2931 0.2433 0.077 Uiso 1 1 calc R . .
C22 C -0.1054(6) 0.6560(5) 0.0408(4) 0.0410(17) Uani 1 1 d . . .
H22A H -0.0235 0.6528 0.0761 0.061 Uiso 1 1 calc R . .
H22B H -0.1226 0.7178 0.0324 0.061 Uiso 1 1 calc R . .
H22C H -0.1196 0.6211 -0.0131 0.061 Uiso 1 1 calc R . .
C23 C 0.0022(6) 0.8873(5) 0.3516(4) 0.049(2) Uani 1 1 d . . .
H23A H 0.0259 0.9297 0.4019 0.073 Uiso 1 1 calc R . .
H23B H -0.0154 0.9193 0.3027 0.073 Uiso 1 1 calc R . .
H23C H 0.0657 0.8478 0.3537 0.073 Uiso 1 1 calc R . .
C24 C -0.6802(6) 0.6146(5) 0.4335(5) 0.050(2) Uani 1 1 d . . .
H24A H -0.6841 0.6604 0.4766 0.075 Uiso 1 1 calc R . .
H24B H -0.6668 0.5576 0.4560 0.075 Uiso 1 1 calc R . .
H24C H -0.7539 0.6104 0.3862 0.075 Uiso 1 1 calc R . .
C25 C -0.5583(5) 0.2997(4) 0.0574(4) 0.0349(15) Uani 1 1 d D . .
H25A H -0.5453 0.3223 0.0096 0.042 Uiso 1 1 calc R . .
H25B H -0.6398 0.2753 0.0384 0.042 Uiso 1 1 calc R . .
C26 C -0.4757(7) 0.2257(5) 0.0861(6) 0.060(2) Uani 1 1 d D . .
H26A H -0.3951 0.2477 0.0954 0.072 Uiso 1 1 calc R . .
H26B H -0.4779 0.2114 0.1401 0.072 Uiso 1 1 calc R . .
C27 C -0.5028(12) 0.1423(5) 0.0268(8) 0.109(6) Uani 1 1 d D . .
H27A H -0.4459 0.0982 0.0516 0.131 Uiso 1 1 calc R . .
H27B H -0.4914 0.1553 -0.0249 0.131 Uiso 1 1 calc R . .
C28 C -0.6248(13) 0.1013(8) 0.0041(7) 0.134(7) Uani 1 1 d D . .
H28A H -0.6431 0.0596 -0.0472 0.161 Uiso 1 1 calc R . .
H28B H -0.6817 0.1484 -0.0076 0.161 Uiso 1 1 calc R . .
C29 C -0.6384(14) 0.0518(12) 0.0733(9) 0.150(8) Uani 1 1 d D . .
H29A H -0.5807 0.0054 0.0861 0.180 Uiso 1 1 calc R . .
H29B H -0.6230 0.0936 0.1242 0.180 Uiso 1 1 calc R . .
C30 C -0.7620(19) 0.009(2) 0.0463(16) 0.231(15) Uani 1 1 d D . .
H30A H -0.8191 0.0553 0.0316 0.347 Uiso 1 1 calc R . .
H30B H -0.7708 -0.0193 0.0920 0.347 Uiso 1 1 calc R . .
H30C H -0.7753 -0.0346 -0.0020 0.347 Uiso 1 1 calc R . .
C31 C -0.2564(5) 0.4807(4) -0.0235(3) 0.0278(13) Uani 1 1 d . . .
H31A H -0.2462 0.5146 -0.0666 0.033 Uiso 1 1 calc R . .
H31B H -0.3348 0.4502 -0.0469 0.033 Uiso 1 1 calc R . .
C32 C -0.1651(5) 0.4118(4) -0.0040(3) 0.0304(13) Uani 1 1 d . D .
H32A H -0.0870 0.4425 0.0220 0.036 Uiso 1 1 calc R . .
H32B H -0.1675 0.3781 -0.0568 0.036 Uiso 1 1 calc R . .
C33 C -0.1795(5) 0.3463(5) 0.0536(4) 0.0375(16) Uani 1 1 d . . .
H33A H -0.1749 0.3796 0.1071 0.045 Uiso 1 1 calc R C 1
H33B H -0.2581 0.3163 0.0284 0.045 Uiso 1 1 calc R C 1
C34 C -0.0893(6) 0.2771(5) 0.0704(5) 0.0454(18) Uani 0.50 1 d P D 1
H34A H -0.0100 0.3059 0.0899 0.054 Uiso 0.50 1 calc PR D 1
H34B H -0.1002 0.2377 0.0187 0.054 Uiso 0.50 1 calc PR D 1
C35 C -0.1024(17) 0.2236(14) 0.1360(12) 0.056(5) Uiso 0.50 1 d P D 1
H35A H -0.0977 0.2645 0.1856 0.068 Uiso 0.50 1 calc PR D 1
H35B H -0.1808 0.1931 0.1144 0.068 Uiso 0.50 1 calc PR D 1
C36 C -0.012(2) 0.1554(16) 0.1618(15) 0.075(5) Uiso 0.50 1 d P D 1
H36A H -0.0277 0.1214 0.2021 0.113 Uiso 0.50 1 calc PR D 1
H36B H 0.0661 0.1852 0.1872 0.113 Uiso 0.50 1 calc PR D 1
H36C H -0.0141 0.1153 0.1129 0.113 Uiso 0.50 1 calc PR D 1
C34' C -0.0893(6) 0.2771(5) 0.0704(5) 0.0454(18) Uani 0.50 1 d P D 2
H34C H -0.0842 0.2515 0.0168 0.054 Uiso 0.50 1 calc PR D 2
H34D H -0.0124 0.3064 0.1042 0.054 Uiso 0.50 1 calc PR D 2
C35' C -0.1123(14) 0.2038(12) 0.1139(10) 0.047(4) Uiso 0.50 1 d P D 2
H35C H -0.1913 0.1764 0.0827 0.056 Uiso 0.50 1 calc PR D 2
H35D H -0.1101 0.2278 0.1699 0.056 Uiso 0.50 1 calc PR D 2
C36' C -0.023(2) 0.1346(18) 0.1216(16) 0.083(6) Uiso 0.50 1 d P D 2
H36D H -0.0319 0.1056 0.0663 0.124 Uiso 0.50 1 calc PR D 2
H36E H -0.0350 0.0905 0.1557 0.124 Uiso 0.50 1 calc PR D 2
H36F H 0.0555 0.1626 0.1479 0.124 Uiso 0.50 1 calc PR D 2
C37 C -0.1254(6) 0.9039(4) 0.4817(4) 0.0444(19) Uani 1 1 d . . .
H37A H -0.0748 0.9539 0.4791 0.053 Uiso 1 1 calc R . .
H37B H -0.1966 0.9287 0.4884 0.053 Uiso 1 1 calc R . .
C38 C -0.0621(6) 0.8580(5) 0.5561(4) 0.051(2) Uani 1 1 d . F .
H38A H -0.1128 0.8082 0.5587 0.061 Uiso 1 1 calc R . .
H38B H -0.0471 0.9000 0.6069 0.061 Uiso 1 1 calc R . .
C39 C 0.0524(7) 0.8230(6) 0.5550(4) 0.059(2) Uani 1 1 d D . .
H39A H 0.1049 0.8736 0.5565 0.071 Uiso 1 1 calc R E 1
H39B H 0.0378 0.7851 0.5018 0.071 Uiso 1 1 calc R E 1
C40 C 0.1145(7) 0.7702(6) 0.6256(4) 0.066(3) Uani 0.50 1 d PD F 1
H40A H 0.1265 0.8078 0.6785 0.079 Uiso 0.50 1 calc PR F 1
H40B H 0.0622 0.7191 0.6230 0.079 Uiso 0.50 1 calc PR F 1
C41 C 0.2302(12) 0.7361(13) 0.6282(11) 0.055(4) Uiso 0.50 1 d PD F 1
H41A H 0.2864 0.7865 0.6366 0.066 Uiso 0.50 1 calc PR F 1
H41B H 0.2212 0.7011 0.5746 0.066 Uiso 0.50 1 calc PR F 1
C42 C 0.2779(17) 0.6776(12) 0.6994(11) 0.069(5) Uiso 0.50 1 d PD F 1
H42A H 0.3237 0.7147 0.7506 0.103 Uiso 0.50 1 calc PR F 1
H42B H 0.3277 0.6336 0.6849 0.103 Uiso 0.50 1 calc PR F 1
H42C H 0.2126 0.6473 0.7078 0.103 Uiso 0.50 1 calc PR F 1
C40' C 0.1145(7) 0.7702(6) 0.6256(4) 0.066(3) Uani 0.50 1 d PD F 2
H40C H 0.0592 0.7252 0.6305 0.079 Uiso 0.50 1 calc PR F 2
H40D H 0.1432 0.8101 0.6784 0.079 Uiso 0.50 1 calc PR F 2
C41' C 0.2180(19) 0.724(2) 0.6103(13) 0.097(12) Uiso 0.50 1 d PD F 2
H41C H 0.1878 0.6717 0.5690 0.116 Uiso 0.50 1 calc PR F 2
H41D H 0.2575 0.7654 0.5865 0.116 Uiso 0.50 1 calc PR F 2
C42' C 0.306(2) 0.696(2) 0.6882(16) 0.121(12) Uiso 0.50 1 d PD F 2
H42D H 0.3195 0.7433 0.7343 0.182 Uiso 0.50 1 calc PR F 2
H42E H 0.3798 0.6850 0.6792 0.182 Uiso 0.50 1 calc PR F 2
H42F H 0.2763 0.6421 0.7018 0.182 Uiso 0.50 1 calc PR F 2
C43 C -0.5142(6) 0.7795(5) 0.5060(4) 0.0413(17) Uani 1 1 d . . .
H43A H -0.4369 0.8110 0.5335 0.050 Uiso 1 1 calc R . .
H43B H -0.5329 0.7498 0.5485 0.050 Uiso 1 1 calc R . .
C44 C -0.6055(5) 0.8470(5) 0.4737(4) 0.0406(17) Uani 1 1 d . . .
H44A H -0.6826 0.8151 0.4467 0.049 Uiso 1 1 calc R . .
H44B H -0.6095 0.8867 0.5218 0.049 Uiso 1 1 calc R . .
C45 C -0.5847(7) 0.9030(5) 0.4130(4) 0.0461(19) Uani 1 1 d . . .
H45A H -0.5068 0.9338 0.4396 0.055 Uiso 1 1 calc R . .
H45B H -0.5826 0.8634 0.3644 0.055 Uiso 1 1 calc R . .
C46 C -0.6725(6) 0.9708(5) 0.3825(5) 0.051(2) Uani 1 1 d . . .
H46A H -0.6755 1.0099 0.4312 0.062 Uiso 1 1 calc R . .
H46B H -0.7503 0.9400 0.3552 0.062 Uiso 1 1 calc R . .
C47 C -0.6511(7) 1.0279(6) 0.3226(5) 0.054(2) Uani 1 1 d . . .
H47A H -0.5747 1.0607 0.3503 0.064 Uiso 1 1 calc R . .
H47B H -0.6462 0.9892 0.2743 0.064 Uiso 1 1 calc R . .
C48 C -0.7428(11) 1.0929(7) 0.2919(8) 0.085(4) Uani 1 1 d . . .
H48A H -0.8196 1.0616 0.2675 0.127 Uiso 1 1 calc R . .
H48B H -0.7268 1.1238 0.2498 0.127 Uiso 1 1 calc R . .
H48C H -0.7422 1.1360 0.3384 0.127 Uiso 1 1 calc R . .
C49 C -0.6944(6) 0.4691(4) 0.3026(4) 0.0411(17) Uani 1 1 d . . .
C50 C -0.8055(6) 0.4866(5) 0.2487(5) 0.055(2) Uani 1 1 d . . .
H50 H -0.8137 0.5272 0.2092 0.066 Uiso 1 1 calc R . .
C51 C -0.9033(8) 0.4441(7) 0.2534(8) 0.090(4) Uani 1 1 d . . .
H51 H -0.9785 0.4561 0.2166 0.107 Uiso 1 1 calc R . .
C52 C -0.8946(13) 0.3856(8) 0.3093(10) 0.130(6) Uani 1 1 d . . .
H52 H -0.9623 0.3563 0.3113 0.156 Uiso 1 1 calc R . .
C53 C -0.7825(14) 0.3697(6) 0.3641(9) 0.112(5) Uani 1 1 d . . .
H53 H -0.7756 0.3292 0.4035 0.134 Uiso 1 1 calc R . .
C54 C -0.6817(10) 0.4110(5) 0.3625(6) 0.066(3) Uani 1 1 d . . .
H54 H -0.6069 0.4002 0.4005 0.080 Uiso 1 1 calc R . .
C55 C -0.0372(5) 0.7654(4) 0.2009(3) 0.0298(13) Uani 1 1 d . . .
C56 C 0.0666(5) 0.7233(5) 0.2319(4) 0.0405(17) Uani 1 1 d . . .
H56 H 0.0691 0.6738 0.2616 0.049 Uiso 1 1 calc R . .
C57 C 0.1685(6) 0.7530(5) 0.2200(5) 0.051(2) Uani 1 1 d . . .
H57 H 0.2388 0.7230 0.2401 0.061 Uiso 1 1 calc R . .
C58 C 0.1649(6) 0.8257(5) 0.1790(5) 0.054(2) Uani 1 1 d . . .
H58 H 0.2332 0.8465 0.1710 0.064 Uiso 1 1 calc R . .
C59 C 0.0616(7) 0.8695(5) 0.1490(5) 0.053(2) Uani 1 1 d . . .
H59 H 0.0593 0.9204 0.1211 0.064 Uiso 1 1 calc R . .
C60 C -0.0390(6) 0.8376(5) 0.1604(4) 0.0430(17) Uani 1 1 d . . .
H60 H -0.1097 0.8669 0.1394 0.052 Uiso 1 1 calc R . .
N5 N -0.2361(4) 0.5568(3) 0.3369(3) 0.0271(11) Uani 1 1 d . . .
C61 C -0.2487(5) 0.5263(4) 0.4020(4) 0.0332(14) Uani 1 1 d . . .
H61 H -0.3254 0.5212 0.4035 0.040 Uiso 1 1 calc R G 1
C62 C -0.1596(5) 0.5020(4) 0.4669(3) 0.0359(14) Uani 0.50 1 d P H 1
H62 H -0.1727 0.4797 0.5123 0.043 Uiso 0.50 1 calc PR H 1
N6' N -0.1596(5) 0.5020(4) 0.4669(3) 0.0359(14) Uani 0.50 1 d P H 2
C63 C -0.0496(5) 0.5108(4) 0.4642(3) 0.0291(13) Uani 1 1 d . . .
N6 N -0.0324(5) 0.5389(4) 0.3981(3) 0.0342(13) Uani 0.50 1 d P H 1
C64 C -0.0324(5) 0.5389(4) 0.3981(3) 0.0342(13) Uani 0.50 1 d P H 2
H64 H 0.0439 0.5433 0.3958 0.041 Uiso 0.50 1 calc PR H 2
C65 C -0.1261(5) 0.5606(4) 0.3349(3) 0.0320(13) Uani 1 1 d . . .
H65 H -0.1146 0.5793 0.2874 0.038 Uiso 1 1 calc R H 1

loop_
_atom_site_aniso_label
_atom_site_aniso_U_11
_atom_site_aniso_U_22
_atom_site_aniso_U_33
_atom_site_aniso_U_23
_atom_site_aniso_U_13
_atom_site_aniso_U_12
Rh1 0.0174(2) 0.0232(2) 0.02031(19) 0.00297(18) 0.00472(16) -0.00020(15)
I1 0.0258(2) 0.0306(2) 0.0299(2) 0.00687(17) 0.00553(16) 0.00560(15)
N1 0.0209(19) 0.026(2) 0.0258(17) 0.0018(19) 0.0078(16) -0.0025(17)
N2 0.0170(18) 0.024(2) 0.0228(17) 0.0052(18) 0.0035(15) 0.0006(16)
N3 0.024(2) 0.032(2) 0.0297(19) -0.004(2) 0.0106(17) -0.0067(19)
N4 0.025(2) 0.028(2) 0.0237(17) 0.0036(19) 0.0064(17) -0.0005(18)
C1 0.027(3) 0.028(3) 0.030(2) 0.011(2) 0.011(2) 0.001(2)
C2 0.024(2) 0.019(2) 0.031(2) 0.006(2) 0.010(2) 0.0011(19)
C3 0.034(3) 0.022(3) 0.038(3) 0.002(2) 0.015(2) -0.004(2)
C4 0.023(2) 0.024(3) 0.033(2) 0.008(2) 0.010(2) 0.004(2)
C5 0.022(2) 0.024(3) 0.0247(19) 0.004(2) 0.0051(18) -0.0004(19)
C6 0.019(2) 0.024(2) 0.0249(19) 0.004(2) 0.0056(18) 0.0040(18)
C7 0.019(2) 0.024(3) 0.0222(18) 0.007(2) 0.0045(18) 0.0041(19)
C8 0.021(2) 0.028(3) 0.027(2) 0.006(2) 0.0065(19) 0.007(2)
C9 0.026(2) 0.032(3) 0.026(2) 0.003(2) 0.009(2) -0.002(2)
C10 0.019(2) 0.027(3) 0.026(2) 0.005(2) 0.0068(19) 0.004(2)
C11 0.022(2) 0.027(3) 0.030(2) 0.004(2) 0.009(2) -0.002(2)
C12 0.024(2) 0.027(3) 0.031(2) 0.000(2) 0.011(2) -0.006(2)
C13 0.024(2) 0.031(3) 0.038(3) -0.007(3) 0.011(2) -0.007(2)
C14 0.033(3) 0.039(3) 0.036(3) -0.007(3) 0.012(2) -0.011(3)
C15 0.024(2) 0.026(3) 0.029(2) 0.001(2) 0.006(2) -0.003(2)
C16 0.026(2) 0.034(3) 0.030(2) -0.006(2) 0.012(2) -0.003(2)
C17 0.026(2) 0.034(3) 0.025(2) 0.004(2) 0.010(2) -0.002(2)
C18 0.027(3) 0.036(3) 0.029(2) -0.001(2) 0.014(2) -0.001(2)
C19 0.035(3) 0.035(3) 0.033(2) 0.000(3) 0.015(2) -0.004(2)
C20 0.027(3) 0.028(3) 0.025(2) 0.006(2) 0.009(2) 0.002(2)
C21 0.073(5) 0.024(3) 0.072(4) -0.003(3) 0.046(4) -0.017(3)
C22 0.037(3) 0.047(4) 0.042(3) -0.006(3) 0.022(3) -0.014(3)
C23 0.043(3) 0.047(4) 0.054(3) -0.020(3) 0.022(3) -0.026(3)
C24 0.059(4) 0.053(4) 0.055(3) -0.010(3) 0.045(3) -0.019(3)
C25 0.038(3) 0.018(3) 0.048(3) -0.002(3) 0.017(3) -0.001(2)
C26 0.055(5) 0.033(4) 0.089(6) -0.002(4) 0.024(4) 0.007(3)
C27 0.195(18) 0.046(6) 0.111(9) 0.009(7) 0.084(11) 0.019(8)
C28 0.205(19) 0.080(9) 0.094(9) -0.003(8) 0.030(10) -0.059(10)
C29 0.147(17) 0.180(19) 0.132(12) -0.030(14) 0.074(12) 0.013(15)
C30 0.14(2) 0.27(3) 0.26(3) 0.04(3) 0.04(2) -0.09(2)
C31 0.029(3) 0.031(3) 0.024(2) 0.001(2) 0.010(2) -0.003(2)
C32 0.024(3) 0.033(3) 0.034(2) 0.006(3) 0.009(2) 0.010(2)
C33 0.030(3) 0.043(4) 0.039(3) 0.000(3) 0.013(2) 0.005(3)
C34 0.033(3) 0.046(4) 0.057(4) 0.013(4) 0.014(3) 0.014(3)
C34' 0.033(3) 0.046(4) 0.057(4) 0.013(4) 0.014(3) 0.014(3)
C37 0.042(3) 0.042(4) 0.047(3) -0.016(3) 0.019(3) -0.018(3)
C38 0.051(4) 0.056(4) 0.043(3) -0.014(3) 0.020(3) -0.019(3)
C39 0.051(4) 0.076(6) 0.045(3) 0.003(4) 0.012(3) -0.018(4)
C40 0.071(6) 0.072(6) 0.050(4) -0.002(4) 0.018(4) -0.009(5)
C40' 0.071(6) 0.072(6) 0.050(4) -0.002(4) 0.018(4) -0.009(5)
C43 0.042(3) 0.047(4) 0.034(2) -0.011(3) 0.017(3) -0.008(3)
C44 0.035(3) 0.046(4) 0.044(3) -0.006(3) 0.022(3) -0.002(3)
C45 0.053(4) 0.046(4) 0.042(3) -0.006(3) 0.023(3) -0.011(3)
C46 0.020(3) 0.057(5) 0.067(4) -0.008(4) 0.006(3) 0.006(3)
C47 0.049(4) 0.046(4) 0.059(4) 0.005(4) 0.010(4) -0.001(4)
C48 0.069(7) 0.056(6) 0.105(8) 0.019(6) -0.003(6) 0.013(5)
C49 0.047(3) 0.035(3) 0.053(3) -0.006(3) 0.037(3) -0.011(3)
C50 0.041(4) 0.058(4) 0.068(4) -0.021(4) 0.031(3) -0.016(3)
C51 0.062(5) 0.091(7) 0.127(8) -0.053(7) 0.066(6) -0.037(5)
C52 0.140(10) 0.086(7) 0.209(13) -0.077(8) 0.146(10) -0.078(7)
C53 0.200(13) 0.050(5) 0.151(10) -0.019(6) 0.154(10) -0.049(7)
C54 0.117(8) 0.036(4) 0.074(5) 0.001(4) 0.070(6) -0.017(4)
C55 0.024(2) 0.032(3) 0.034(2) -0.001(2) 0.013(2) -0.005(2)
C56 0.021(3) 0.047(4) 0.049(3) -0.002(3) 0.009(2) -0.003(3)
C57 0.026(3) 0.060(4) 0.063(4) -0.013(4) 0.019(3) -0.013(3)
C58 0.044(4) 0.062(5) 0.061(4) -0.014(4) 0.033(3) -0.021(4)
C59 0.064(5) 0.049(4) 0.057(4) -0.001(4) 0.036(4) -0.021(4)
C60 0.044(4) 0.040(4) 0.050(3) 0.000(3) 0.025(3) -0.009(3)
N5 0.021(2) 0.031(2) 0.0246(17) 0.002(2) 0.0027(17) 0.0029(18)
C61 0.020(3) 0.040(3) 0.038(3) 0.020(3) 0.004(2) 0.007(2)
C62 0.023(3) 0.054(4) 0.031(2) 0.019(3) 0.005(2) 0.005(3)
N6' 0.023(3) 0.054(4) 0.031(2) 0.019(3) 0.005(2) 0.005(3)
C63 0.024(2) 0.036(3) 0.026(2) 0.009(2) 0.006(2) 0.001(2)
N6 0.023(2) 0.049(3) 0.032(2) 0.013(3) 0.009(2) 0.006(2)
C64 0.023(2) 0.049(3) 0.032(2) 0.013(3) 0.009(2) 0.006(2)
C65 0.020(2) 0.046(3) 0.033(2) 0.011(3) 0.011(2) 0.010(2)

loop_
_atom_type_symbol
_atom_type_description
_atom_type_scat_dispersion_real
_atom_type_scat_dispersion_imag
_atom_type_scat_source
C C 0.0033 0.0016 'International Tables Vol C Tables 4.2.6.8 and 6.1.1.4'
H H 0.0000 0.0000 'International Tables Vol C Tables 4.2.6.8 and 6.1.1.4'
N N 0.0061 0.0033 'International Tables Vol C Tables 4.2.6.8 and 6.1.1.4'
Rh Rh -1.1178 0.9187 'International Tables Vol C Tables 4.2.6.8 and 6.1.1.4'
I I -0.4742 1.8119 'International Tables Vol C Tables 4.2.6.8 and 6.1.1.4'
Cl Cl 0.1484 0.1585 'International Tables Vol C Tables 4.2.6.8 and 6.1.1.4'

loop_
_geom_angle_atom_site_label_1
_geom_angle_atom_site_label_2
_geom_angle_atom_site_label_3
_geom_angle
_geom_angle_site_symmetry_1
_geom_angle_site_symmetry_3
_geom_angle_publ_flag
N4 Rh1 N3 93.11(16) . . ?
N4 Rh1 N1 87.29(16) . . ?
N3 Rh1 N1 176.9(2) . . ?
N4 Rh1 N2 179.45(18) . . ?
N3 Rh1 N2 87.06(16) . . ?
N1 Rh1 N2 92.57(16) . . ?
N4 Rh1 N5 89.24(19) . . ?
N3 Rh1 N5 84.04(19) . . ?
N1 Rh1 N5 92.92(18) . . ?
N2 Rh1 N5 91.30(18) . . ?
N4 Rh1 I1 88.00(15) . . ?
N3 Rh1 I1 90.76(16) . . ?
N1 Rh1 I1 92.31(14) . . ?
N2 Rh1 I1 91.48(14) . . ?
N5 Rh1 I1 173.97(10) . . ?
N4 Rh1 Rh1 86.67(14) . 2_566 ?
N3 Rh1 Rh1 76.20(16) . 2_566 ?
N1 Rh1 Rh1 100.78(15) . 2_566 ?
N2 Rh1 Rh1 93.88(13) . 2_566 ?
N5 Rh1 Rh1 8.41(10) . 2_566 ?
I1 Rh1 Rh1 165.609(11) . 2_566 ?
Cl1 C66 Cl2 101.6(15) . . ?
Cl1 C66 H66A 106.3 . . ?
Cl2 C66 H66A 111.9 . . ?
Cl1 C66 H66B 115.0 . . ?
Cl2 C66 H66B 112.1 . . ?
H66A C66 H66B 109.6 . . ?
C2 N1 C5 106.9(4) . . ?
C2 N1 Rh1 129.6(3) . . ?
C5 N1 Rh1 123.5(3) . . ?
C10 N2 C7 107.6(4) . . ?
C10 N2 Rh1 128.9(3) . . ?
C7 N2 Rh1 123.5(3) . . ?
C15 N3 C12 107.2(4) . . ?
C15 N3 Rh1 122.4(4) . . ?
C12 N3 Rh1 129.8(3) . . ?
C17 N4 C20 106.7(4) . . ?
C17 N4 Rh1 124.4(3) . . ?
C20 N4 Rh1 128.4(3) . . ?
C20 C1 C2 124.2(5) . . ?
C20 C1 C49 119.3(5) . . ?
C2 C1 C49 116.4(4) . . ?
N1 C2 C1 124.2(4) . . ?
N1 C2 C3 109.7(4) . . ?
C1 C2 C3 126.1(5) . . ?
C4 C3 C2 106.0(5) . . ?
C4 C3 C21 123.8(4) . . ?
C2 C3 C21 130.3(5) . . ?
C3 C4 C5 107.2(4) . . ?
C3 C4 C25 127.8(5) . . ?
C5 C4 C25 125.0(5) . . ?
C6 C5 N1 126.0(4) . . ?
C6 C5 C4 123.9(4) . . ?
N1 C5 C4 110.1(4) . . ?
C5 C6 C7 128.3(4) . . ?
C5 C6 H6 115.9 . . ?
C7 C6 H6 115.9 . . ?
N2 C7 C6 125.9(5) . . ?
N2 C7 C8 109.8(4) . . ?
C6 C7 C8 124.3(4) . . ?
C9 C8 C7 107.7(4) . . ?
C9 C8 C31 126.9(5) . . ?
C7 C8 C31 125.5(4) . . ?
C8 C9 C22 124.0(4) . . ?
C8 C9 C10 105.7(5) . . ?
C22 C9 C10 130.2(4) . . ?
N2 C10 C11 124.8(4) . . ?
N2 C10 C9 109.2(4) . . ?
C11 C10 C9 125.7(5) . . ?
C12 C11 C10 124.2(5) . . ?
C12 C11 C55 118.6(4) . . ?
C10 C11 C55 116.7(4) . . ?
N3 C12 C11 124.3(4) . . ?
N3 C12 C13 109.2(4) . . ?
C11 C12 C13 126.5(4) . . ?
C14 C13 C12 106.4(4) . . ?
C14 C13 C23 124.8(4) . . ?
C12 C13 C23 128.8(5) . . ?
C13 C14 C15 107.6(4) . . ?
C13 C14 C37 128.7(5) . . ?
C15 C14 C37 123.5(5) . . ?
N3 C15 C16 126.9(4) . . ?
N3 C15 C14 109.6(5) . . ?
C16 C15 C14 123.5(4) . . ?
C15 C16 C17 128.1(4) . . ?
C15 C16 H16 116.0 . . ?
C17 C16 H16 116.0 . . ?
N4 C17 C16 124.0(5) . . ?
N4 C17 C18 111.1(4) . . ?
C16 C17 C18 124.8(4) . . ?
C19 C18 C17 107.7(4) . . ?
C19 C18 C43 125.4(5) . . ?
C17 C18 C43 126.8(5) . . ?
C18 C19 C20 105.9(5) . . ?
C18 C19 C24 124.1(5) . . ?
C20 C19 C24 130.0(4) . . ?
N4 C20 C1 125.5(5) . . ?
N4 C20 C19 108.6(4) . . ?
C1 C20 C19 125.9(5) . . ?
C3 C21 H21A 109.4 . . ?
C3 C21 H21B 109.4 . . ?
H21A C21 H21B 109.5 . . ?
C3 C21 H21C 109.5 . . ?
H21A C21 H21C 109.5 . . ?
H21B C21 H21C 109.5 . . ?
C9 C22 H22A 109.5 . . ?
C9 C22 H22B 109.4 . . ?
H22A C22 H22B 109.5 . . ?
C9 C22 H22C 109.5 . . ?
H22A C22 H22C 109.5 . . ?
H22B C22 H22C 109.5 . . ?
C13 C23 H23A 109.4 . . ?
C13 C23 H23B 109.6 . . ?
H23A C23 H23B 109.5 . . ?
C13 C23 H23C 109.4 . . ?
H23A C23 H23C 109.5 . . ?
H23B C23 H23C 109.5 . . ?
C19 C24 H24A 109.5 . . ?
C19 C24 H24B 109.4 . . ?
H24A C24 H24B 109.5 . . ?
C19 C24 H24C 109.5 . . ?
H24A C24 H24C 109.5 . . ?
H24B C24 H24C 109.5 . . ?
C4 C25 C26 112.9(6) . . ?
C4 C25 H25A 109.0 . . ?
C26 C25 H25A 109.0 . . ?
C4 C25 H25B 109.0 . . ?
C26 C25 H25B 109.0 . . ?
H25A C25 H25B 107.8 . . ?
C27 C26 C25 114.7(8) . . ?
C27 C26 H26A 108.6 . . ?
C25 C26 H26A 108.6 . . ?
C27 C26 H26B 108.7 . . ?
C25 C26 H26B 108.5 . . ?
H26A C26 H26B 107.5 . . ?
C26 C27 C28 115.3(7) . . ?
C26 C27 H27A 108.3 . . ?
C28 C27 H27A 108.4 . . ?
C26 C27 H27B 108.6 . . ?
C28 C27 H27B 108.5 . . ?
H27A C27 H27B 107.5 . . ?
C27 C28 C29 112.4(8) . . ?
C27 C28 H28A 109.1 . . ?
C29 C28 H28A 109.0 . . ?
C27 C28 H28B 109.1 . . ?
C29 C28 H28B 109.2 . . ?
H28A C28 H28B 107.9 . . ?
C30 C29 C28 110.3(9) . . ?
C30 C29 H29A 109.9 . . ?
C28 C29 H29A 109.7 . . ?
C30 C29 H29B 109.3 . . ?
C28 C29 H29B 109.5 . . ?
H29A C29 H29B 108.1 . . ?
C29 C30 H30A 109.7 . . ?
C29 C30 H30B 109.5 . . ?
H30A C30 H30B 109.5 . . ?
C29 C30 H30C 109.2 . . ?
H30A C30 H30C 109.5 . . ?
H30B C30 H30C 109.5 . . ?
C8 C31 C32 113.8(5) . . ?
C8 C31 H31A 108.8 . . ?
C32 C31 H31A 108.8 . . ?
C8 C31 H31B 108.8 . . ?
C32 C31 H31B 108.8 . . ?
H31A C31 H31B 107.7 . . ?
C31 C32 C33 114.8(5) . . ?
C31 C32 H32A 108.6 . . ?
C33 C32 H32A 108.6 . . ?
C31 C32 H32B 108.6 . . ?
C33 C32 H32B 108.6 . . ?
H32A C32 H32B 107.6 . . ?
C34 C33 C32 113.7(5) . . ?
C34 C33 H33A 108.8 . . ?
C32 C33 H33A 108.8 . . ?
C34 C33 H33B 108.8 . . ?
C32 C33 H33B 108.8 . . ?
H33A C33 H33B 107.7 . . ?
C33 C34 C35 109.2(9) . . ?
C33 C34 H34A 109.8 . . ?
C35 C34 H34A 110.1 . . ?
C33 C34 H34B 109.8 . . ?
C35 C34 H34B 109.7 . . ?
H34A C34 H34B 108.3 . . ?
C36 C35 C34 114.0(16) . . ?
C36 C35 H35A 108.5 . . ?
C34 C35 H35A 108.6 . . ?
C36 C35 H35B 109.0 . . ?
C34 C35 H35B 108.9 . . ?
H35A C35 H35B 107.6 . . ?
C36' C35' H35C 109.4 . . ?
C36' C35' H35D 109.4 . . ?
H35C C35' H35D 108.1 . . ?
C35' C36' H36D 109.4 . . ?
C35' C36' H36E 109.6 . . ?
H36D C36' H36E 109.5 . . ?
C35' C36' H36F 109.4 . . ?
H36D C36' H36F 109.5 . . ?
H36E C36' H36F 109.5 . . ?
C38 C37 C14 113.2(6) . . ?
C38 C37 H37A 108.9 . . ?
C14 C37 H37A 109.0 . . ?
C38 C37 H37B 108.9 . . ?
C14 C37 H37B 109.0 . . ?
H37A C37 H37B 107.7 . . ?
C37 C38 C39 113.3(6) . . ?
C37 C38 H38A 108.9 . . ?
C39 C38 H38A 108.9 . . ?
C37 C38 H38B 108.9 . . ?
C39 C38 H38B 108.9 . . ?
H38A C38 H38B 107.7 . . ?
C38 C39 C40 114.9(7) . . ?
C38 C39 H39A 108.6 . . ?
C40 C39 H39A 108.5 . . ?
C38 C39 H39B 108.6 . . ?
C40 C39 H39B 108.6 . . ?
H39A C39 H39B 107.5 . . ?
C41 C40 C39 116.7(7) . . ?
C41 C40 H40A 108.2 . . ?
C39 C40 H40A 108.1 . . ?
C41 C40 H40B 108.0 . . ?
C39 C40 H40B 108.1 . . ?
H40A C40 H40B 107.3 . . ?
C40 C41 C42 110.6(9) . . ?
C40 C41 H41A 109.4 . . ?
C42 C41 H41A 109.5 . . ?
C40 C41 H41B 109.6 . . ?
C42 C41 H41B 109.6 . . ?
H41A C41 H41B 108.1 . . ?
C42' C41' H41C 108.8 . . ?
C42' C41' H41D 109.1 . . ?
H41C C41' H41D 107.8 . . ?
C41' C42' H42D 109.4 . . ?
C41' C42' H42E 109.4 . . ?
H42D C42' H42E 109.5 . . ?
C41' C42' H42F 109.7 . . ?
H42D C42' H42F 109.5 . . ?
H42E C42' H42F 109.5 . . ?
C18 C43 C44 113.4(5) . . ?
C18 C43 H43A 108.9 . . ?
C44 C43 H43A 108.9 . . ?
C18 C43 H43B 108.9 . . ?
C44 C43 H43B 108.9 . . ?
H43A C43 H43B 107.7 . . ?
C45 C44 C43 115.6(5) . . ?
C45 C44 H44A 108.4 . . ?
C43 C44 H44A 108.4 . . ?
C45 C44 H44B 108.4 . . ?
C43 C44 H44B 108.4 . . ?
H44A C44 H44B 107.5 . . ?
C46 C45 C44 115.9(6) . . ?
C46 C45 H45A 108.3 . . ?
C44 C45 H45A 108.3 . . ?
C46 C45 H45B 108.3 . . ?
C44 C45 H45B 108.3 . . ?
H45A C45 H45B 107.4 . . ?
C45 C46 C47 116.1(6) . . ?
C45 C46 H46A 108.3 . . ?
C47 C46 H46A 108.3 . . ?
C45 C46 H46B 108.3 . . ?
C47 C46 H46B 108.3 . . ?
H46A C46 H46B 107.4 . . ?
C48 C47 C46 114.2(9) . . ?
C48 C47 H47A 108.7 . . ?
C46 C47 H47A 108.7 . . ?
C48 C47 H47B 108.7 . . ?
C46 C47 H47B 108.7 . . ?
H47A C47 H47B 107.6 . . ?
C47 C48 H48A 109.5 . . ?
C47 C48 H48B 109.4 . . ?
H48A C48 H48B 109.5 . . ?
C47 C48 H48C 109.5 . . ?
H48A C48 H48C 109.5 . . ?
H48B C48 H48C 109.5 . . ?
C50 C49 C54 120.6(7) . . ?
C50 C49 C1 117.9(7) . . ?
C54 C49 C1 121.5(8) . . ?
C51 C50 C49 119.6(10) . . ?
C51 C50 H50 120.3 . . ?
C49 C50 H50 120.2 . . ?
C52 C51 C50 121.7(12) . . ?
C52 C51 H51 119.0 . . ?
C50 C51 H51 119.3 . . ?
C51 C52 C53 118.2(8) . . ?
C51 C52 H52 121.0 . . ?
C53 C52 H52 120.8 . . ?
C54 C53 C52 122.4(12) . . ?
C54 C53 H53 118.7 . . ?
C52 C53 H53 118.9 . . ?
C53 C54 C49 117.5(12) . . ?
C53 C54 H54 121.4 . . ?
C49 C54 H54 121.1 . . ?
C60 C55 C56 119.1(6) . . ?
C60 C55 C11 122.1(6) . . ?
C56 C55 C11 118.8(6) . . ?
C55 C56 C57 120.8(8) . . ?
C55 C56 H56 119.7 . . ?
C57 C56 H56 119.6 . . ?
C58 C57 C56 119.2(8) . . ?
C58 C57 H57 120.4 . . ?
C56 C57 H57 120.4 . . ?
C57 C58 C59 120.4(6) . . ?
C57 C58 H58 119.7 . . ?
C59 C58 H58 119.9 . . ?
C58 C59 C60 119.2(8) . . ?
C58 C59 H59 120.4 . . ?
C60 C59 H59 120.4 . . ?
C55 C60 C59 121.2(8) . . ?
C55 C60 H60 119.3 . . ?
C59 C60 H60 119.4 . . ?
C61 N5 C65 116.7(5) . . ?
C61 N5 Rh1 122.6(4) . . ?
C65 N5 Rh1 119.4(4) . . ?
C61 N5 N5 58.1(3) . 2_566 ?
C65 N5 N5 58.7(3) . 2_566 ?
Rh1 N5 N5 166.48(17) . 2_566 ?
N5 C61 C62 124.3(5) . . ?
N5 C61 H61 117.9 . . ?
C62 C61 H61 117.9 . . ?
C61 C62 C63 117.1(6) . . ?
C61 C62 H62 121.5 . . ?
C63 C62 H62 121.4 . . ?
N6 C63 C62 121.0(6) . . ?
N6 C63 C63 120.8(6) . 2_566 ?
C62 C63 C63 118.2(7) . 2_566 ?
C63 N6 C65 118.5(5) . . ?
N6 C65 N5 122.3(6) . . ?
N6 C65 H65 118.8 . . ?
N5 C65 H65 118.9 . . ?

loop_
_geom_bond_atom_site_label_1
_geom_bond_atom_site_label_2
_geom_bond_distance
_geom_bond_site_symmetry_2
_geom_bond_publ_flag
Rh1 N4 2.028(4) . ?
Rh1 N3 2.031(4) . ?
Rh1 N1 2.041(4) . ?
Rh1 N2 2.048(4) . ?
Rh1 N5 2.104(5) . ?
Rh1 I1 2.6254(7) . ?
Rh1 Rh1 11.0416(16) 2_566 ?
C66 Cl1 1.820(14) . ?
C66 Cl2 1.852(13) . ?
C66 H66A 0.9900 . ?
C66 H66B 0.9900 . ?
N1 C2 1.366(6) . ?
N1 C5 1.376(6) . ?
N2 C10 1.367(6) . ?
N2 C7 1.369(5) . ?
N3 C15 1.367(6) . ?
N3 C12 1.373(6) . ?
N4 C17 1.368(6) . ?
N4 C20 1.379(6) . ?
C1 C20 1.388(7) . ?
C1 C2 1.406(7) . ?
C1 C49 1.490(8) . ?
C2 C3 1.473(6) . ?
C3 C4 1.370(8) . ?
C3 C21 1.507(8) . ?
C4 C5 1.443(6) . ?
C4 C25 1.497(6) . ?
C5 C6 1.369(7) . ?
C6 C7 1.378(6) . ?
C6 H6 0.9500 . ?
C7 C8 1.435(7) . ?
C8 C9 1.371(7) . ?
C8 C31 1.507(6) . ?
C9 C22 1.470(8) . ?
C9 C10 1.472(6) . ?
C10 C11 1.407(6) . ?
C11 C12 1.398(7) . ?
C11 C55 1.496(7) . ?
C12 C13 1.468(5) . ?
C13 C14 1.354(8) . ?
C13 C23 1.496(7) . ?
C14 C15 1.449(6) . ?
C14 C37 1.497(7) . ?
C15 C16 1.367(7) . ?
C16 C17 1.394(6) . ?
C16 H16 0.9500 . ?
C17 C18 1.416(7) . ?
C18 C19 1.366(7) . ?
C18 C43 1.505(7) . ?
C19 C20 1.483(7) . ?
C19 C24 1.494(8) . ?
C21 H21A 0.9800 . ?
C21 H21B 0.9800 . ?
C21 H21C 0.9800 . ?
C22 H22A 0.9800 . ?
C22 H22B 0.9800 . ?
C22 H22C 0.9800 . ?
C23 H23A 0.9800 . ?
C23 H23B 0.9800 . ?
C23 H23C 0.9800 . ?
C24 H24A 0.9800 . ?
C24 H24B 0.9800 . ?
C24 H24C 0.9800 . ?
C25 C26 1.524(11) . ?
C25 H25A 0.9900 . ?
C25 H25B 0.9900 . ?
C26 C27 1.502(8) . ?
C26 H26A 0.9900 . ?
C26 H26B 0.9900 . ?
C27 C28 1.514(10) . ?
C27 H27A 0.9900 . ?
C27 H27B 0.9900 . ?
C28 C29 1.533(10) . ?
C28 H28A 0.9900 . ?
C28 H28B 0.9900 . ?
C29 C30 1.532(10) . ?
C29 H29A 0.9900 . ?
C29 H29B 0.9900 . ?
C30 H30A 0.9800 . ?
C30 H30B 0.9800 . ?
C30 H30C 0.9800 . ?
C31 C32 1.515(9) . ?
C31 H31A 0.9900 . ?
C31 H31B 0.9900 . ?
C32 C33 1.531(10) . ?
C32 H32A 0.9900 . ?
C32 H32B 0.9900 . ?
C33 C34 1.508(10) . ?
C33 H33A 0.9900 . ?
C33 H33B 0.9900 . ?
C34 C35 1.51(2) . ?
C34 H34A 0.9900 . ?
C34 H34B 0.9900 . ?
C35 C36 1.51(3) . ?
C35 H35A 0.9900 . ?
C35 H35B 0.9900 . ?
C36 H36A 0.9800 . ?
C36 H36B 0.9800 . ?
C36 H36C 0.9800 . ?
C35' C36' 1.51(3) . ?
C35' H35C 0.9900 . ?
C35' H35D 0.9900 . ?
C36' H36D 0.9800 . ?
C36' H36E 0.9800 . ?
C36' H36F 0.9800 . ?
C37 C38 1.499(12) . ?
C37 H37A 0.9900 . ?
C37 H37B 0.9900 . ?
C38 C39 1.508(11) . ?
C38 H38A 0.9900 . ?
C38 H38B 0.9900 . ?
C39 C40 1.512(8) . ?
C39 H39A 0.9900 . ?
C39 H39B 0.9900 . ?
C40 C41 1.499(10) . ?
C40 H40A 0.9900 . ?
C40 H40B 0.9900 . ?
C41 C42 1.546(10) . ?
C41 H41A 0.9900 . ?
C41 H41B 0.9900 . ?
C42 H42A 0.9801 . ?
C42 H42B 0.9801 . ?
C42 H42C 0.9801 . ?
C41' C42' 1.510(11) . ?
C41' H41C 0.9900 . ?
C41' H41D 0.9900 . ?
C42' H42D 0.9801 . ?
C42' H42E 0.9801 . ?
C42' H42F 0.9801 . ?
C43 C44 1.524(11) . ?
C43 H43A 0.9900 . ?
C43 H43B 0.9900 . ?
C44 C45 1.506(11) . ?
C44 H44A 0.9900 . ?
C44 H44B 0.9900 . ?
C45 C46 1.496(12) . ?
C45 H45A 0.9900 . ?
C45 H45B 0.9900 . ?
C46 C47 1.506(13) . ?
C46 H46A 0.9900 . ?
C46 H46B 0.9900 . ?
C47 C48 1.495(15) . ?
C47 H47A 0.9900 . ?
C47 H47B 0.9900 . ?
C48 H48A 0.9800 . ?
C48 H48B 0.9800 . ?
C48 H48C 0.9800 . ?
C49 C50 1.401(12) . ?
C49 C54 1.401(13) . ?
C50 C51 1.386(10) . ?
C50 H50 0.9500 . ?
C51 C52 1.36(2) . ?
C51 H51 0.9500 . ?
C52 C53 1.41(2) . ?
C52 H52 0.9500 . ?
C53 C54 1.389(13) . ?
C53 H53 0.9500 . ?
C54 H54 0.9500 . ?
C55 C60 1.361(10) . ?
C55 C56 1.387(10) . ?
C56 C57 1.410(8) . ?
C56 H56 0.9500 . ?
C57 C58 1.368(13) . ?
C57 H57 0.9500 . ?
C58 C59 1.393(13) . ?
C58 H58 0.9500 . ?
C59 C60 1.402(9) . ?
C59 H59 0.9500 . ?
C60 H60 0.9500 . ?
N5 C61 1.318(8) . ?
N5 C65 1.359(7) . ?
N5 N5 6.907(9) 2_566 ?
C61 C62 1.352(9) . ?
C61 H61 0.9500 . ?
C62 C63 1.368(7) . ?
C62 H62 0.9500 . ?
C63 N6 1.341(8) . ?
C63 C63 1.470(12) 2_566 ?
N6 C65 1.353(9) . ?
C65 H65 0.9500 . ?

loop_
_geom_torsion_atom_site_label_1
_geom_torsion_atom_site_label_2
_geom_torsion_atom_site_label_3
_geom_torsion_atom_site_label_4
_geom_torsion
_geom_torsion_site_symmetry_1
_geom_torsion_site_symmetry_2
_geom_torsion_site_symmetry_3
_geom_torsion_site_symmetry_4
_geom_torsion_publ_flag
N4 Rh1 N1 C2 -0.4(5) . . . . ?
N3 Rh1 N1 C2 97(3) . . . . ?
N2 Rh1 N1 C2 -179.9(5) . . . . ?
N5 Rh1 N1 C2 88.7(5) . . . . ?
I1 Rh1 N1 C2 -88.3(5) . . . . ?
Rh1 Rh1 N1 C2 85.7(5) 2_566 . . . ?
N4 Rh1 N1 C5 -179.3(5) . . . . ?
N3 Rh1 N1 C5 -82(3) . . . . ?
N2 Rh1 N1 C5 1.2(5) . . . . ?
N5 Rh1 N1 C5 -90.2(5) . . . . ?
I1 Rh1 N1 C5 92.8(5) . . . . ?
Rh1 Rh1 N1 C5 -93.2(5) 2_566 . . . ?
N4 Rh1 N2 C10 105(17) . . . . ?
N3 Rh1 N2 C10 -3.6(5) . . . . ?
N1 Rh1 N2 C10 179.5(5) . . . . ?
N5 Rh1 N2 C10 -87.6(5) . . . . ?
I1 Rh1 N2 C10 87.1(5) . . . . ?
Rh1 Rh1 N2 C10 -79.6(5) 2_566 . . . ?
N4 Rh1 N2 C7 -72(17) . . . . ?
N3 Rh1 N2 C7 -179.9(5) . . . . ?
N1 Rh1 N2 C7 3.1(5) . . . . ?
N5 Rh1 N2 C7 96.1(5) . . . . ?
I1 Rh1 N2 C7 -89.3(5) . . . . ?
Rh1 Rh1 N2 C7 104.1(5) 2_566 . . . ?
N4 Rh1 N3 C15 5.0(5) . . . . ?
N1 Rh1 N3 C15 -92(3) . . . . ?
N2 Rh1 N3 C15 -175.5(5) . . . . ?
N5 Rh1 N3 C15 -83.9(5) . . . . ?
I1 Rh1 N3 C15 93.1(5) . . . . ?
Rh1 Rh1 N3 C15 -80.8(5) 2_566 . . . ?
N4 Rh1 N3 C12 174.8(6) . . . . ?
N1 Rh1 N3 C12 77(3) . . . . ?
N2 Rh1 N3 C12 -5.7(6) . . . . ?
N5 Rh1 N3 C12 85.9(6) . . . . ?
I1 Rh1 N3 C12 -97.2(6) . . . . ?
Rh1 Rh1 N3 C12 89.0(6) 2_566 . . . ?
N3 Rh1 N4 C17 4.4(5) . . . . ?
N1 Rh1 N4 C17 -178.7(5) . . . . ?
N2 Rh1 N4 C17 -104(17) . . . . ?
N5 Rh1 N4 C17 88.4(5) . . . . ?
I1 Rh1 N4 C17 -86.3(5) . . . . ?
Rh1 Rh1 N4 C17 80.4(5) 2_566 . . . ?
N3 Rh1 N4 C20 175.3(5) . . . . ?
N1 Rh1 N4 C20 -7.8(5) . . . . ?
N2 Rh1 N4 C20 67(17) . . . . ?
N5 Rh1 N4 C20 -100.7(5) . . . . ?
I1 Rh1 N4 C20 84.6(5) . . . . ?
Rh1 Rh1 N4 C20 -108.8(5) 2_566 . . . ?
C5 N1 C2 C1 -174.6(6) . . . . ?
Rh1 N1 C2 C1 6.4(9) . . . . ?
C5 N1 C2 C3 4.1(7) . . . . ?
Rh1 N1 C2 C3 -174.9(4) . . . . ?
C20 C1 C2 N1 -5.3(10) . . . . ?
C49 C1 C2 N1 170.6(6) . . . . ?
C20 C1 C2 C3 176.1(6) . . . . ?
C49 C1 C2 C3 -7.9(10) . . . . ?
N1 C2 C3 C4 -3.7(7) . . . . ?
C1 C2 C3 C4 175.0(6) . . . . ?
N1 C2 C3 C21 175.4(7) . . . . ?
C1 C2 C3 C21 -5.9(12) . . . . ?
C2 C3 C4 C5 1.7(7) . . . . ?
C21 C3 C4 C5 -177.5(7) . . . . ?
C2 C3 C4 C25 -177.8(6) . . . . ?
C21 C3 C4 C25 3.1(12) . . . . ?
C2 N1 C5 C6 176.4(6) . . . . ?
Rh1 N1 C5 C6 -4.5(9) . . . . ?
C2 N1 C5 C4 -3.1(7) . . . . ?
Rh1 N1 C5 C4 176.0(4) . . . . ?
C3 C4 C5 C6 -178.8(6) . . . . ?
C25 C4 C5 C6 0.7(10) . . . . ?
C3 C4 C5 N1 0.8(7) . . . . ?
C25 C4 C5 N1 -179.7(6) . . . . ?
N1 C5 C6 C7 3.5(10) . . . . ?
C4 C5 C6 C7 -177.0(6) . . . . ?
C10 N2 C7 C6 177.9(6) . . . . ?
Rh1 N2 C7 C6 -5.1(8) . . . . ?
C10 N2 C7 C8 0.0(7) . . . . ?
Rh1 N2 C7 C8 177.0(4) . . . . ?
C5 C6 C7 N2 1.9(10) . . . . ?
C5 C6 C7 C8 179.5(6) . . . . ?
N2 C7 C8 C9 -1.3(7) . . . . ?
C6 C7 C8 C9 -179.3(6) . . . . ?
N2 C7 C8 C31 178.2(6) . . . . ?
C6 C7 C8 C31 0.2(10) . . . . ?
C7 C8 C9 C22 -175.3(6) . . . . ?
C31 C8 C9 C22 5.2(11) . . . . ?
C7 C8 C9 C10 2.0(7) . . . . ?
C31 C8 C9 C10 -177.5(6) . . . . ?
C7 N2 C10 C11 -173.8(6) . . . . ?
Rh1 N2 C10 C11 9.4(8) . . . . ?
C7 N2 C10 C9 1.3(6) . . . . ?
Rh1 N2 C10 C9 -175.5(4) . . . . ?
C8 C9 C10 N2 -2.1(7) . . . . ?
C22 C9 C10 N2 175.0(7) . . . . ?
C8 C9 C10 C11 172.9(6) . . . . ?
C22 C9 C10 C11 -10.0(11) . . . . ?
N2 C10 C11 C12 -5.9(10) . . . . ?
C9 C10 C11 C12 179.8(6) . . . . ?
N2 C10 C11 C55 166.2(6) . . . . ?
C9 C10 C11 C55 -8.0(9) . . . . ?
C15 N3 C12 C11 -179.0(6) . . . . ?
Rh1 N3 C12 C11 10.1(10) . . . . ?
C15 N3 C12 C13 0.8(7) . . . . ?
Rh1 N3 C12 C13 -170.1(5) . . . . ?
C10 C11 C12 N3 -4.0(11) . . . . ?
C55 C11 C12 N3 -176.0(6) . . . . ?
C10 C11 C12 C13 176.2(6) . . . . ?
C55 C11 C12 C13 4.2(10) . . . . ?
N3 C12 C13 C14 -0.7(8) . . . . ?
C11 C12 C13 C14 179.1(7) . . . . ?
N3 C12 C13 C23 179.0(7) . . . . ?
C11 C12 C13 C23 -1.2(11) . . . . ?
C12 C13 C14 C15 0.2(8) . . . . ?
C23 C13 C14 C15 -179.5(7) . . . . ?
C12 C13 C14 C37 175.1(7) . . . . ?
C23 C13 C14 C37 -4.6(13) . . . . ?
C12 N3 C15 C16 177.1(7) . . . . ?
Rh1 N3 C15 C16 -11.1(10) . . . . ?
C12 N3 C15 C14 -0.7(7) . . . . ?
Rh1 N3 C15 C14 171.1(5) . . . . ?
C13 C14 C15 N3 0.3(8) . . . . ?
C37 C14 C15 N3 -175.0(7) . . . . ?
C13 C14 C15 C16 -177.6(7) . . . . ?
C37 C14 C15 C16 7.2(11) . . . . ?
N3 C15 C16 C17 7.1(12) . . . . ?
C14 C15 C16 C17 -175.4(7) . . . . ?
C20 N4 C17 C16 178.1(6) . . . . ?
Rh1 N4 C17 C16 -9.4(9) . . . . ?
C20 N4 C17 C18 -0.5(7) . . . . ?
Rh1 N4 C17 C18 172.1(4) . . . . ?
C15 C16 C17 N4 4.5(11) . . . . ?
C15 C16 C17 C18 -177.2(7) . . . . ?
N4 C17 C18 C19 -0.3(8) . . . . ?
C16 C17 C18 C19 -178.8(7) . . . . ?
N4 C17 C18 C43 -177.2(6) . . . . ?
C16 C17 C18 C43 4.3(11) . . . . ?
C17 C18 C19 C20 0.8(8) . . . . ?
C43 C18 C19 C20 177.8(6) . . . . ?
C17 C18 C19 C24 -180.0(7) . . . . ?
C43 C18 C19 C24 -3.0(12) . . . . ?
C17 N4 C20 C1 -176.9(6) . . . . ?
Rh1 N4 C20 C1 11.0(9) . . . . ?
C17 N4 C20 C19 1.0(7) . . . . ?
Rh1 N4 C20 C19 -171.2(4) . . . . ?
C2 C1 C20 N4 -3.5(11) . . . . ?
C49 C1 C20 N4 -179.4(6) . . . . ?
C2 C1 C20 C19 179.0(6) . . . . ?
C49 C1 C20 C19 3.1(10) . . . . ?
C18 C19 C20 N4 -1.1(8) . . . . ?
C24 C19 C20 N4 179.7(7) . . . . ?
C18 C19 C20 C1 176.7(7) . . . . ?
C24 C19 C20 C1 -2.4(12) . . . . ?
C3 C4 C25 C26 -89.2(8) . . . . ?
C5 C4 C25 C26 91.4(8) . . . . ?
C4 C25 C26 C27 169.5(7) . . . . ?
C25 C26 C27 C28 -56.8(12) . . . . ?
C26 C27 C28 C29 -76.8(15) . . . . ?
C27 C28 C29 C30 -178.4(17) . . . . ?
C9 C8 C31 C32 85.1(8) . . . . ?
C7 C8 C31 C32 -94.3(7) . . . . ?
C8 C31 C32 C33 66.0(6) . . . . ?
C31 C32 C33 C34 178.6(4) . . . . ?
C32 C33 C34 C35 172.9(9) . . . . ?
C33 C34 C35 C36 -176.5(13) . . . . ?
C13 C14 C37 C38 -97.5(9) . . . . ?
C15 C14 C37 C38 76.6(8) . . . . ?
C14 C37 C38 C39 62.5(7) . . . . ?
C37 C38 C39 C40 -175.6(5) . . . . ?
C38 C39 C40 C41 -178.5(11) . . . . ?
C39 C40 C41 C42 -175.5(12) . . . . ?
C19 C18 C43 C44 -79.3(9) . . . . ?
C17 C18 C43 C44 97.1(7) . . . . ?
C18 C43 C44 C45 -62.9(6) . . . . ?
C43 C44 C45 C46 -178.7(4) . . . . ?
C44 C45 C46 C47 179.1(5) . . . . ?
C45 C46 C47 C48 178.3(6) . . . . ?
C20 C1 C49 C50 94.1(7) . . . . ?
C2 C1 C49 C50 -82.1(7) . . . . ?
C20 C1 C49 C54 -87.4(8) . . . . ?
C2 C1 C49 C54 96.4(7) . . . . ?
C54 C49 C50 C51 -1.7(9) . . . . ?
C1 C49 C50 C51 176.8(6) . . . . ?
C49 C50 C51 C52 0.1(11) . . . . ?
C50 C51 C52 C53 0.9(13) . . . . ?
C51 C52 C53 C54 -0.4(14) . . . . ?
C52 C53 C54 C49 -1.1(12) . . . . ?
C50 C49 C54 C53 2.1(9) . . . . ?
C1 C49 C54 C53 -176.3(6) . . . . ?
C12 C11 C55 C60 -89.2(7) . . . . ?
C10 C11 C55 C60 98.2(7) . . . . ?
C12 C11 C55 C56 91.6(7) . . . . ?
C10 C11 C55 C56 -81.0(7) . . . . ?
C60 C55 C56 C57 -1.6(8) . . . . ?
C11 C55 C56 C57 177.6(5) . . . . ?
C55 C56 C57 C58 1.6(8) . . . . ?
C56 C57 C58 C59 -0.4(9) . . . . ?
C57 C58 C59 C60 -0.7(9) . . . . ?
C56 C55 C60 C59 0.4(8) . . . . ?
C11 C55 C60 C59 -178.7(5) . . . . ?
C58 C59 C60 C55 0.7(9) . . . . ?
N4 Rh1 N5 C61 16.7(4) . . . . ?
N3 Rh1 N5 C61 109.9(4) . . . . ?
N1 Rh1 N5 C61 -70.6(4) . . . . ?
N2 Rh1 N5 C61 -163.2(4) . . . . ?
I1 Rh1 N5 C61 79.4(14) . . . . ?
Rh1 Rh1 N5 C61 88.8(9) 2_566 . . . ?
N4 Rh1 N5 C65 -150.3(4) . . . . ?
N3 Rh1 N5 C65 -57.1(4) . . . . ?
N1 Rh1 N5 C65 122.5(4) . . . . ?
N2 Rh1 N5 C65 29.8(4) . . . . ?
I1 Rh1 N5 C65 -87.6(13) . . . . ?
Rh1 Rh1 N5 C65 -78.2(9) 2_566 . . . ?
N4 Rh1 N5 N5 -72.1(9) . . . 2_566 ?
N3 Rh1 N5 N5 21.1(9) . . . 2_566 ?
N1 Rh1 N5 N5 -159.4(9) . . . 2_566 ?
N2 Rh1 N5 N5 108.0(9) . . . 2_566 ?
I1 Rh1 N5 N5 -9(2) . . . 2_566 ?
Rh1 Rh1 N5 N5 0.000(1) 2_566 . . 2_566 ?
C65 N5 C61 C62 2.2(9) . . . . ?
Rh1 N5 C61 C62 -165.0(5) . . . . ?
N5 N5 C61 C62 -1.0(5) 2_566 . . . ?
N5 C61 C62 C63 0.7(10) . . . . ?
C61 C62 C63 N6 -2.8(9) . . . . ?
C61 C62 C63 C63 176.9(6) . . . 2_566 ?
C62 C63 N6 C65 1.8(9) . . . . ?
C63 C63 N6 C65 -177.9(7) 2_566 . . . ?
C63 N6 C65 N5 1.4(9) . . . . ?
C61 N5 C65 N6 -3.3(8) . . . . ?
Rh1 N5 C65 N6 164.4(5) . . . . ?
N5 N5 C65 N6 -0.1(4) 2_566 . . . ?
